data_2008134
loop_
_publ_author_name
'Okabe, Nobuo '
' Adachi, Yukari'

_publ_contact_author
; Nobuo Okabe
Faculty of Pharmaceutical Sciences
Kinki University
Kowakae 3-4-1
Higashiosaka
Osaka 577
Japan
;
_publ_section_title
;
 (<i>S</i>)-2-Hydroxy-3-(1<i>H</i>-imidazol-5-yl)propanoic acid hydrate
;
_journal_issue 2
_journal_name_full 'Acta Crystallographica Section C'
_journal_page_first 217
_journal_page_last 218
_journal_paper_doi 10.1107/S0108270198012542
_journal_volume 55
_journal_year 1999
_chemical_formula_iupac 'C6 H8 N2 O3 , H2 O'
_chemical_formula_moiety C6H10N2O4
_chemical_formula_sum 'C6 H10 N2 O4'
_chemical_formula_weight 174.156
_space_group_IT_number 19
_symmetry_cell_setting orthorhombic
_symmetry_space_group_name_Hall 'P 2ac 2ab'
_symmetry_space_group_name_H-M 'P 21 21 21'
_atom_type_scat_source 'International Tables for X-ray Crystallography Vol. IV'
_cell_angle_alpha 90
_cell_angle_beta 90
_cell_angle_gamma 90
_cell_formula_units_Z 4
_cell_length_a 7.756(6)
_cell_length_b 17.107(2)
_cell_length_c 6.090(2)
_cell_measurement_reflns_used 25
_cell_measurement_temperature 296
_cell_measurement_theta_max 22.15
_cell_measurement_theta_min 18.25
_cell_volume 808.0(7)
_computing_cell_refinement 'MSC/AFC Diffractometer Control Software'
_computing_data_collection
;
MSC/AFC Diffractometer Control Software (Molecular Structure
Corporation, 1988)
;
_computing_data_reduction 'TEXSAN (Molecular Structure Corporation, 1985)'
_computing_molecular_graphics 'ORTEPII (Johnson, 1976)'
_computing_structure_refinement TEXSAN
_computing_structure_solution 'MITHRIL (Gilmore, 1984) and DIRDIF (Beurskens, 1984)'
_diffrn_measurement_device 'Rigaku AFC-5R'
_diffrn_measurement_method \w-2\q
_diffrn_radiation_type MoK\a
_diffrn_radiation_wavelength 0.71069
_diffrn_reflns_av_R_equivalents 0.00
_diffrn_reflns_limit_h_max 9
_diffrn_reflns_limit_h_min 0
_diffrn_reflns_limit_k_max 22
_diffrn_reflns_limit_k_min 0
_diffrn_reflns_limit_l_max 7
_diffrn_reflns_limit_l_min 0
_diffrn_reflns_number 1120
_diffrn_reflns_theta_max 27.5
_diffrn_standards_decay_% 0.73
_diffrn_standards_interval_count 150
_diffrn_standards_number 3
_exptl_absorpt_coefficient_mu 0.113
_exptl_absorpt_correction_T_max 1.00
_exptl_absorpt_correction_T_min 0.97
_exptl_absorpt_correction_type \y-scan
_exptl_absorpt_process_details '(North et al., 1968)'
_exptl_crystal_colour colourless
_exptl_crystal_density_diffrn 1.431
_exptl_crystal_density_meas ?
_exptl_crystal_description plate
_exptl_crystal_size_max 0.4
_exptl_crystal_size_mid 0.3
_exptl_crystal_size_min 0.1
_refine_diff_density_max 0.38
_refine_diff_density_min -0.20
_refine_ls_extinction_method none
_refine_ls_goodness_of_fit_obs 1.44
_refine_ls_hydrogen_treatment 'H atoms: see below'
_refine_ls_number_parameters 117
_refine_ls_number_reflns 1100
_refine_ls_R_factor_obs 0.060
_refine_ls_shift/esd_max <0.001
_refine_ls_structure_factor_coef Fsqd
_refine_ls_weighting_details 'w = 4F~o~^2^/\s^2^(F~o~^2^)'
_refine_ls_weighting_scheme calc
_refine_ls_wR_factor_obs 0.107
_reflns_number_observed 1100
_reflns_number_total 1120
_reflns_observed_criterion I>0
_cod_data_source_file cf1254.cif
_cod_data_source_block CF1254
_cod_depositor_comments
;
The following automatic conversions were performed:

'_exptl_crystal_density_meas' value 'not measured' was changed to '?'
- the value is perceived as not measured.

Automatic conversion script
Id: cif_fix_values 3008 2015-01-20 13:52:24Z robertas 

The following automatic conversions were performed:

'_refine_ls_weighting_scheme' value 'w = 4F~o~^2^/\s^2^(F~o~^2^)' was
changed to 'calc'. New tag '_refine_ls_weighting_details' was
created. The value of the new tag was set to 'w =
4F~o~^2^/\s^2^(F~o~^2^)'.

Automatic conversion script
Id: cif_fix_values 3143 2015-03-26 13:38:13Z robertas 
;
_cod_original_cell_volume 808.1(6)
_cod_database_code 2008134

loop_
_symmetry_equiv_pos_as_xyz
x,y,z
1/2-x,-y,1/2+z
1/2+x,1/2-y,-z
-x,1/2+y,1/2-z

loop_
_atom_site_label
_atom_site_fract_x
_atom_site_fract_y
_atom_site_fract_z
_atom_site_adp_type
O1 -0.0009(4) -1.05720(10) 0.9262(3) Bani
O2 -0.0044(4) -0.97470(10) 1.2038(3) Bani
O3 -0.1458(3) -0.86100(10) 0.9478(3) Bani
O4 -0.4856(3) -0.90050(10) 0.9908(4) Bani
N1 0.0358(4) -0.70750(10) 0.4601(4) Bani
N3 0.0274(4) -0.83010(10) 0.3831(4) Bani
C2 0.0056(5) -0.7584(2) 0.3031(5) Bani
C4 0.0752(4) -0.8250(2) 0.5985(5) Bani
C5 0.0786(5) -0.7475(2) 0.6459(5) Bani
C6 0.1047(4) -0.8938(2) 0.7432(5) Bani
C7 -0.0636(4) -0.92440(10) 0.8432(4) Bani
C8 -0.0197(4) -0.99060(10) 1.0052(4) Bani
H1 0.0289 -0.6524 0.4465 Biso
H2 -0.0257 -0.7459 0.1563 Biso
H3 0.0115 -0.8772 0.3033 Biso
H4 0.1060 -0.7251 0.7840 Biso
H5 0.1808 -0.8789 0.8596 Biso
H6 0.1571 -0.9344 0.6604 Biso
H7 -0.1352 -0.9439 0.7301 Biso
H8 -0.2597 -0.8745 0.9718 Biso
H9 -0.489(5) -0.924(2) 1.137(6) Biso
H10 -0.493(6) -0.937(2) 0.910(6) Biso

loop_
_atom_site_aniso_label
_atom_site_aniso_U_11
_atom_site_aniso_U_22
_atom_site_aniso_U_33
_atom_site_aniso_U_12
_atom_site_aniso_U_13
_atom_site_aniso_U_23
O1 0.111(2) 0.0198(8) 0.0370(10) -0.0040(10) -0.0070(10) 0.0006(8)
O2 0.113(2) 0.0280(10) 0.0300(10) -0.0010(10) -0.0070(10) -0.0018(8)
O3 0.0560(10) 0.0286(9) 0.0450(10) -0.0020(10) 0.0010(10) 0.00250(10)
O4 0.0660(10) 0.0330(10) 0.0370(10) -0.0020(10) 0.0000(10) -0.0020(10)
N1 0.074(2) 0.0200(10) 0.0440(10) -0.0040(10) 0.0010(10) 0.0030(10)
N3 0.072(2) 0.0200(10) 0.0350(10) -0.0060(10) 0.0000(10) -0.0015(9)
C2 0.075(2) 0.0280(10) 0.038(2) -0.005(2) -0.002(2) 0.0040(10)
C4 0.053(2) 0.0260(10) 0.0340(10) -0.0060(10) 0.0030(10) -0.0020(10)
C5 0.074(2) 0.0290(10) 0.0350(10) -0.0060(10) -0.002(2) -0.0020(10)
C6 0.052(2) 0.0310(10) 0.042(2) 0.0040(10) -0.003(2) 0.0030(10)
C7 0.051(2) 0.0240(10) 0.0310(10) -0.0010(10) -0.0040(10) -0.0010(10)
C8 0.058(2) 0.0240(10) 0.0330(10) -0.0030(10) -0.001(2) 0.0020(10)

loop_
_geom_angle_atom_site_label_1
_geom_angle_atom_site_label_2
_geom_angle_atom_site_label_3
_geom_angle
_geom_angle_publ_flag
C2 N1 C5 108.3(2) n
C2 N3 C4 109.1(2) n
N1 C2 N3 108.7(2) n
N3 C4 C5 105.8(3) n
N3 C4 C6 124.1(2) n
C5 C4 C6 130.1(3) n
N1 C5 C4 108.0(3) n
C4 C6 C7 112.0(2) n
O3 C7 C6 107.5(2) n
O3 C7 C8 112.1(2) n
C6 C7 C8 108.5(2) n
O1 C8 O2 124.4(3) n
O1 C8 C7 116.8(2) n
O2 C8 C7 118.9(2) n
C7 O3 H8 108.13 no
H9 O4 H10 104(3) no
C2 N1 H1 125.81 no
C5 N1 H1 125.85 no
C2 N3 H3 125.34 no
C4 N3 H3 125.53 no
N1 C2 H2 125.50 no
N3 C2 H2 125.75 no
N1 C5 H4 125.97 no
C4 C5 H4 126.04 no
C4 C6 H5 108.85 no
C4 C6 H6 109.26 no
C7 C6 H5 108.80 no
C7 C6 H6 108.94 no
H5 C6 H6 108.95 no
O3 C7 H7 109.57 no
C6 C7 H7 109.34 no
C8 C7 H7 109.76 no

loop_
_geom_bond_atom_site_label_1
_geom_bond_atom_site_label_2
_geom_bond_site_symmetry_1
_geom_bond_site_symmetry_2
_geom_bond_distance
_geom_bond_publ_flag
O1 C8 . . 1.244(3) yes
O2 C8 . . 1.246(3) yes
O3 C7 . . 1.410(3) yes
N1 C2 . . 1.314(4) yes
N1 C5 . . 1.364(4) yes
N3 C2 . . 1.330(3) yes
N3 C4 . . 1.366(4) yes
C4 C5 . . 1.357(4) yes
C4 C6 . . 1.488(4) yes
C6 C7 . . 1.533(4) yes
C7 C8 . . 1.541(4) yes
O3 H8 . . 0.925 no
O4 H9 . . 0.98(3) no
O4 H10 . . 0.79(4) no
N1 H1 . . 0.947 no
N3 H3 . . 0.949 no
C2 H2 . . 0.951 no
C5 H4 . . 0.949 no
C6 H5 . . 0.957 no
C6 H6 . . 0.950 no
C7 H7 . . 0.945 no

loop_
_geom_hbond_atom_site_label_D
_geom_hbond_atom_site_label_H
_geom_hbond_atom_site_label_A
_geom_hbond_site_symmetry_A
_geom_hbond_distance_DH
_geom_hbond_distance_HA
_geom_hbond_distance_DA
_geom_hbond_angle_DHA
_geom_hbond_publ_flag
N1 H1 O1 4_556 0.947 1.818 2.677(3) 149.4(2) yes
N3 H3 O2 1_554 0.949 1.780 2.716(3) 169.0(2) yes
O3 H8 O4 . 0.925 1.812 2.734(4) 174.60(10) yes
O4 H9 O1 2_435 0.98(3) 1.79(3) 2.751(3) 166(3) yes
O4 H10 O2 2_434 0.79(4) 1.97(4) 2.760(3) 176(4) yes

loop_
_geom_torsion_atom_site_label_1
_geom_torsion_atom_site_label_2
_geom_torsion_atom_site_label_3
_geom_torsion_atom_site_label_4
_geom_torsion
_geom_torsion_publ_flag
O(1) C(8) C(7) O(3) 157.1(3) no
O(1) C(8) C(7) C(6) -84.3(3) no
O(2) C(8) C(7) O(3) -23.3(4) no
O(2) C(8) C(7) C(6) 95.2(4) no
O(3) C(7) C(6) C(4) -53.7(3) no
N(1) C(2) N(3) C(4) -0.7(4) no
N(1) C(5) C(4) N(3) -0.8(4) no
N(1) C(5) C(4) C(6) -177.4(3) no
N(3) C(2) N(1) C(5) 0.2(4) no
N(3) C(4) C(6) C(7) -83.9(4) no
C(2) N(1) C(5) C(4) 0.4(4) no
C(2) N(3) C(4) C(5) 1.0(4) no
C(2) N(3) C(4) C(6) 177.8(3) no
C(4) C(6) C(7) C(8) -175.2(2) no
C(5) C(4) C(6) C(7) 92.1(4) no
